data_7018393
loop_
_publ_author_name
'Krishnamoorthy, Paramasivam'
'Sathyadevi, Palanisamy'
'Butorac, Rachel R.'
'Cowley, Alan H.'
'Bhuvanesh, Nattamai S. P.'
'Dharmaraj, Nallasamy'

_publ_section_title
;
 Copper(i) and nickel(ii) complexes with 1&#x2009;:&#x2009;1 vs.
 1&#x2009;:&#x2009;2 coordination of ferrocenyl hydrazone ligands: Do the
 geometry and composition of complexes affect DNA binding/cleavage,
 protein binding, antioxidant and cytotoxic activities?
;
_journal_issue 15
_journal_name_full 'Dalton transactions (Cambridge, England : 2003)'
_journal_page_first 4423
_journal_page_last 4436
_journal_paper_doi 10.1039/c2dt11938b
_journal_volume 41
_journal_year 2012
_chemical_formula_sum 'C37 H31 Cl3 Fe2 N4 Ni O2'
_chemical_formula_weight 840.42
_chemical_name_systematic
;
?
;
_space_group_IT_number 14
_symmetry_cell_setting monoclinic
_symmetry_space_group_name_Hall '-P 2yn'
_symmetry_space_group_name_H-M 'P 1 21/n 1'
_atom_sites_solution_hydrogens geom
_atom_sites_solution_primary direct
_atom_sites_solution_secondary difmap
_audit_creation_method SHELXL-97
_cell_angle_alpha 90.00
_cell_angle_beta 107.378(3)
_cell_angle_gamma 90.00
_cell_formula_units_Z 4
_cell_length_a 16.2656(8)
_cell_length_b 12.9068(6)
_cell_length_c 16.8967(8)
_cell_measurement_reflns_used 9861
_cell_measurement_temperature 110(2)
_cell_measurement_theta_max 62.74
_cell_measurement_theta_min 3.31
_cell_volume 3385.3(3)
_computing_cell_refinement
;
CELL-NOW (Sheldrick, 2003) and SAINT (BRUKER-NONIUS, 2003)
;
_computing_data_collection 'FRAMBO (BRUKER-NONIUS, 2003)'
_computing_data_reduction 'Bruker APEX2'
_computing_molecular_graphics 'X-SEED (Barbour, 2001)'
_computing_publication_material 'Bruker SHELXTL'
_computing_structure_refinement 'SHELXL-97 (Sheldrick, 2008)'
_computing_structure_solution 'SHELXS-97 (Sheldrick, 2008)'
_diffrn_ambient_temperature 110(2)
_diffrn_measured_fraction_theta_full 0.996
_diffrn_measured_fraction_theta_max 0.996
_diffrn_measurement_device_type 'BRUKER GADDS D8 Discover'
_diffrn_measurement_method 'phi and omega scans'
_diffrn_radiation_monochromator graphite
_diffrn_radiation_source 'fine-focus sealed tube'
_diffrn_radiation_type CuK\a
_diffrn_radiation_wavelength 1.54178
_diffrn_reflns_av_R_equivalents 0.0805
_diffrn_reflns_av_sigmaI/netI 0.0348
_diffrn_reflns_limit_h_max 18
_diffrn_reflns_limit_h_min -18
_diffrn_reflns_limit_k_max 14
_diffrn_reflns_limit_k_min -13
_diffrn_reflns_limit_l_max 18
_diffrn_reflns_limit_l_min -18
_diffrn_reflns_number 74123
_diffrn_reflns_theta_full 59.99
_diffrn_reflns_theta_max 59.99
_diffrn_reflns_theta_min 3.31
_exptl_absorpt_coefficient_mu 9.940
_exptl_absorpt_correction_T_max 0.5869
_exptl_absorpt_correction_T_min 0.1092
_exptl_absorpt_correction_type multi-scan
_exptl_absorpt_process_details 'SADABS; (Sheldrick, 2006)'
_exptl_crystal_colour red
_exptl_crystal_density_diffrn 1.649
_exptl_crystal_density_method 'not measured'
_exptl_crystal_description block
_exptl_crystal_F_000 1712
_exptl_crystal_size_max 0.40
_exptl_crystal_size_mid 0.32
_exptl_crystal_size_min 0.06
_refine_diff_density_max 0.516
_refine_diff_density_min -0.551
_refine_diff_density_rms 0.083
_refine_ls_extinction_coef 0.00156(7)
_refine_ls_extinction_expression Fc^*^=kFc[1+0.001xFc^2^\l^3^/sin(2\q)]^-1/4^
_refine_ls_extinction_method SHELXL
_refine_ls_goodness_of_fit_ref 1.071
_refine_ls_hydrogen_treatment constr
_refine_ls_matrix_type full
_refine_ls_number_parameters 443
_refine_ls_number_reflns 5006
_refine_ls_number_restraints 0
_refine_ls_restrained_S_all 1.071
_refine_ls_R_factor_all 0.0448
_refine_ls_R_factor_gt 0.0386
_refine_ls_shift/su_max 0.002
_refine_ls_shift/su_mean 0.000
_refine_ls_structure_factor_coef Fsqd
_refine_ls_weighting_details 'calc w=1/[\s^2^(Fo^2^)+(0.0421P)^2^+4.9075P] where P=(Fo^2^+2Fc^2^)/3'
_refine_ls_weighting_scheme calc
_refine_ls_wR_factor_gt 0.0875
_refine_ls_wR_factor_ref 0.0905
_reflns_number_gt 4541
_reflns_number_total 5006
_reflns_threshold_expression >2sigma(I)
_cod_data_source_file c2dt11938b.txt
_cod_data_source_block nifff
_cod_depositor_comments
;
The following automatic conversions were performed:

'_symmetry_cell_setting' value 'Monoclinic' changed to 'monoclinic'
according to /home/saulius/struct/CIF-dictionaries/cif_core.dic
dictionary named 'cif_core.dic' version 2.4.1 from 2010-06-29.

Automatic conversion script
Id: cif_fix_values 1715 2011-07-08 13:25:40Z adriana 
;
_cod_original_sg_symbol_H-M P2(1)/n
_cod_database_code 7018393

loop_
_symmetry_equiv_pos_as_xyz
'x, y, z'
'-x+1/2, y+1/2, -z+1/2'
'-x, -y, -z'
'x-1/2, -y-1/2, z-1/2'

loop_
_atom_site_label
_atom_site_type_symbol
_atom_site_fract_x
_atom_site_fract_y
_atom_site_fract_z
_atom_site_U_iso_or_equiv
_atom_site_adp_type
_atom_site_occupancy
_atom_site_symmetry_multiplicity
_atom_site_calc_flag
_atom_site_refinement_flags
Ni1 Ni 0.91204(3) 0.17991(4) 0.99286(3) 0.01224(16) Uani 1 1 d .
Fe1 Fe 0.99307(3) 0.53925(4) 1.19323(3) 0.01217(15) Uani 1 1 d .
Fe2 Fe 0.81962(3) -0.02634(4) 0.68430(3) 0.01175(15) Uani 1 1 d .
C1 C 0.7778(2) 0.2435(2) 1.03316(19) 0.0139(7) Uani 1 1 d .
C2 C 0.6863(2) 0.2553(3) 1.0315(2) 0.0153(7) Uani 1 1 d .
C3 C 0.6630(2) 0.3236(3) 1.0848(2) 0.0234(8) Uani 1 1 d .
H3A H 0.7062 0.3632 1.1231 0.028 Uiso 1 1 calc R
C4 C 0.5777(2) 0.3344(3) 1.0824(2) 0.0317(10) Uani 1 1 d .
H4A H 0.5624 0.3810 1.1192 0.038 Uiso 1 1 calc R
C5 C 0.5147(2) 0.2771(3) 1.0263(2) 0.0292(9) Uani 1 1 d .
H5A H 0.4561 0.2846 1.0246 0.035 Uiso 1 1 calc R
C6 C 0.5368(2) 0.2091(3) 0.9729(2) 0.0248(9) Uani 1 1 d .
H6A H 0.4934 0.1700 0.9344 0.030 Uiso 1 1 calc R
C7 C 0.6225(2) 0.1982(3) 0.9757(2) 0.0185(8) Uani 1 1 d .
H7A H 0.6376 0.1511 0.9391 0.022 Uiso 1 1 calc R
C8 C 1.0480(2) 0.1149(2) 0.95742(19) 0.0120(7) Uani 1 1 d .
C9 C 1.1408(2) 0.1056(2) 0.96406(19) 0.0135(7) Uani 1 1 d .
C10 C 1.1701(2) 0.0315(3) 0.9186(2) 0.0180(8) Uani 1 1 d .
H10A H 1.1300 -0.0110 0.8796 0.022 Uiso 1 1 calc R
C11 C 1.2578(2) 0.0200(3) 0.9304(2) 0.0208(8) Uani 1 1 d .
H11A H 1.2776 -0.0309 0.8998 0.025 Uiso 1 1 calc R
C12 C 1.3165(2) 0.0821(3) 0.9863(2) 0.0216(8) Uani 1 1 d .
H12A H 1.3764 0.0733 0.9946 0.026 Uiso 1 1 calc R
C13 C 1.2878(2) 0.1571(3) 1.0301(2) 0.0194(8) Uani 1 1 d .
H13A H 1.3281 0.2010 1.0675 0.023 Uiso 1 1 calc R
C14 C 1.2005(2) 0.1684(3) 1.0197(2) 0.0165(7) Uani 1 1 d .
H14A H 1.1813 0.2193 1.0507 0.020 Uiso 1 1 calc R
C15 C 0.9850(2) 0.3136(2) 1.12936(19) 0.0122(7) Uani 1 1 d .
H15A H 1.0373 0.2992 1.1172 0.015 Uiso 1 1 calc R
C16 C 0.9934(2) 0.3808(3) 1.19969(19) 0.0146(7) Uani 1 1 d .
C17 C 1.0757(2) 0.4222(2) 1.2469(2) 0.0160(7) Uani 1 1 d .
H17A H 1.1322 0.4072 1.2372 0.019 Uiso 1 1 calc R
C18 C 1.0629(2) 0.4877(3) 1.3091(2) 0.0172(8) Uani 1 1 d .
H18A H 1.1087 0.5275 1.3508 0.021 Uiso 1 1 calc R
C19 C 0.9727(2) 0.4890(3) 1.3010(2) 0.0181(8) Uani 1 1 d .
H19A H 0.9448 0.5299 1.3362 0.022 Uiso 1 1 calc R
C20 C 0.9296(2) 0.4243(3) 1.2341(2) 0.0153(7) Uani 1 1 d .
H20A H 0.8663 0.4107 1.2142 0.018 Uiso 1 1 calc R
C21 C 0.9603(2) 0.5816(3) 1.0709(2) 0.0181(8) Uani 1 1 d .
H21A H 0.9458 0.5333 1.0224 0.022 Uiso 1 1 calc R
C22 C 1.0439(2) 0.6190(3) 1.1140(2) 0.0199(8) Uani 1 1 d .
H22A H 1.0985 0.6018 1.1012 0.024 Uiso 1 1 calc R
C23 C 1.0361(2) 0.6851(3) 1.1783(2) 0.0196(8) Uani 1 1 d .
H23A H 1.0843 0.7227 1.2190 0.023 Uiso 1 1 calc R
C24 C 0.9477(2) 0.6883(3) 1.1751(2) 0.0215(8) Uani 1 1 d .
H24A H 0.9231 0.7285 1.2133 0.026 Uiso 1 1 calc R
C25 C 0.9007(2) 0.6249(3) 1.1088(2) 0.0188(8) Uani 1 1 d .
H25A H 0.8372 0.6123 1.0918 0.023 Uiso 1 1 calc R
C26 C 0.8441(2) 0.0302(2) 0.86661(19) 0.0130(7) Uani 1 1 d .
H26A H 0.7903 0.0487 0.8738 0.016 Uiso 1 1 calc R
C27 C 0.84116(19) -0.0526(2) 0.80799(19) 0.0130(7) Uani 1 1 d .
C28 C 0.7616(2) -0.1003(3) 0.7602(2) 0.0152(7) Uani 1 1 d .
H28A H 0.7030 -0.0845 0.7649 0.018 Uiso 1 1 calc R
C29 C 0.7804(2) -0.1729(2) 0.7048(2) 0.0165(7) Uani 1 1 d .
H29A H 0.7376 -0.2168 0.6637 0.020 Uiso 1 1 calc R
C30 C 0.8715(2) -0.1705(2) 0.71747(19) 0.0158(7) Uani 1 1 d .
H30A H 0.9032 -0.2126 0.6864 0.019 Uiso 1 1 calc R
C31 C 0.9088(2) -0.0974(2) 0.7804(2) 0.0146(7) Uani 1 1 d .
H31A H 0.9714 -0.0794 0.8016 0.018 Uiso 1 1 calc R
C32 C 0.7701(2) 0.0073(3) 0.5603(2) 0.0226(8) Uani 1 1 d .
H32A H 0.7376 -0.0415 0.5160 0.027 Uiso 1 1 calc R
C33 C 0.8608(2) 0.0218(3) 0.5873(2) 0.0245(9) Uani 1 1 d .
H33A H 0.9034 -0.0149 0.5651 0.029 Uiso 1 1 calc R
C34 C 0.8806(2) 0.0971(3) 0.6519(2) 0.0228(8) Uani 1 1 d .
H34A H 0.9394 0.1230 0.6827 0.027 Uiso 1 1 calc R
C35 C 0.8018(2) 0.1292(3) 0.6644(2) 0.0199(8) Uani 1 1 d .
H35A H 0.7954 0.1815 0.7059 0.024 Uiso 1 1 calc R
C36 C 0.7338(2) 0.0739(3) 0.6079(2) 0.0197(8) Uani 1 1 d .
H36A H 0.6712 0.0800 0.6031 0.024 Uiso 1 1 calc R
N1 N 0.91696(16) 0.2700(2) 1.08023(16) 0.0129(6) Uani 1 1 d .
N2 N 0.83665(16) 0.2903(2) 1.09244(16) 0.0153(6) Uani 1 1 d .
N3 N 0.90983(16) 0.0828(2) 0.91068(16) 0.0131(6) Uani 1 1 d .
N4 N 0.99177(16) 0.0604(2) 0.90206(16) 0.0131(6) Uani 1 1 d .
O1 O 0.79441(13) 0.18776(17) 0.97572(13) 0.0146(5) Uani 1 1 d .
O2 O 1.02864(13) 0.17792(16) 1.00958(13) 0.0141(5) Uani 1 1 d .
C70 C 0.8154(2) 0.1715(3) 0.2676(2) 0.0299(9) Uani 1 1 d .
H70A H 0.8027 0.1966 0.2092 0.036 Uiso 1 1 calc R
Cl71 Cl 0.92174(7) 0.12789(10) 0.30124(7) 0.0499(3) Uani 1 1 d .
Cl72 Cl 0.79827(7) 0.27369(8) 0.32917(7) 0.0417(3) Uani 1 1 d .
Cl73 Cl 0.74433(7) 0.06926(9) 0.26977(7) 0.0475(3) Uani 1 1 d .

loop_
_atom_site_aniso_label
_atom_site_aniso_U_11
_atom_site_aniso_U_22
_atom_site_aniso_U_33
_atom_site_aniso_U_23
_atom_site_aniso_U_13
_atom_site_aniso_U_12
Ni1 0.0116(3) 0.0135(3) 0.0123(3) -0.0019(2) 0.0044(2) -0.0007(2)
Fe1 0.0132(3) 0.0114(3) 0.0110(3) 0.0004(2) 0.0022(2) 0.0002(2)
Fe2 0.0128(3) 0.0118(3) 0.0109(3) 0.0000(2) 0.0037(2) 0.0008(2)
C1 0.0175(18) 0.0132(18) 0.0117(18) 0.0030(14) 0.0055(15) -0.0010(14)
C2 0.0156(18) 0.0166(19) 0.0142(18) 0.0002(14) 0.0054(14) 0.0002(14)
C3 0.0180(19) 0.029(2) 0.023(2) -0.0094(16) 0.0058(16) -0.0023(15)
C4 0.025(2) 0.040(3) 0.034(2) -0.0153(19) 0.0148(18) -0.0005(18)
C5 0.0153(19) 0.038(2) 0.036(2) -0.0063(19) 0.0119(17) -0.0020(17)
C6 0.018(2) 0.028(2) 0.027(2) -0.0071(17) 0.0048(16) -0.0066(16)
C7 0.0199(19) 0.021(2) 0.0172(19) -0.0012(14) 0.0086(15) 0.0014(14)
C8 0.0179(17) 0.0070(17) 0.0130(18) 0.0055(13) 0.0074(14) 0.0020(13)
C9 0.0165(17) 0.0118(18) 0.0130(18) 0.0053(13) 0.0056(14) 0.0003(13)
C10 0.0186(19) 0.019(2) 0.0161(19) -0.0013(14) 0.0053(15) -0.0022(14)
C11 0.0225(19) 0.021(2) 0.023(2) 0.0013(15) 0.0136(16) 0.0050(15)
C12 0.0137(18) 0.028(2) 0.022(2) 0.0088(16) 0.0051(16) 0.0035(15)
C13 0.0156(18) 0.024(2) 0.0167(19) 0.0011(15) 0.0014(15) -0.0034(15)
C14 0.0210(19) 0.0148(19) 0.0152(19) 0.0016(14) 0.0076(15) 0.0016(14)
C15 0.0148(17) 0.0099(17) 0.0125(18) 0.0019(13) 0.0051(14) 0.0014(13)
C16 0.0149(17) 0.0153(18) 0.0121(18) 0.0025(14) 0.0016(14) 0.0004(14)
C17 0.0182(18) 0.0136(18) 0.0143(19) 0.0048(14) 0.0018(15) 0.0026(14)
C18 0.0209(19) 0.0155(19) 0.0123(19) 0.0041(14) 0.0007(15) -0.0005(14)
C19 0.027(2) 0.0172(19) 0.0116(19) 0.0003(14) 0.0088(15) 0.0000(15)
C20 0.0199(18) 0.0138(18) 0.0125(18) -0.0003(14) 0.0053(14) -0.0007(14)
C21 0.0220(19) 0.019(2) 0.0120(19) 0.0051(14) 0.0031(15) 0.0010(14)
C22 0.0206(19) 0.020(2) 0.020(2) 0.0080(15) 0.0078(15) -0.0013(15)
C23 0.0191(18) 0.0116(19) 0.024(2) 0.0029(15) 0.0004(15) -0.0015(14)
C24 0.028(2) 0.015(2) 0.022(2) 0.0036(15) 0.0070(16) 0.0035(15)
C25 0.0194(18) 0.0178(19) 0.018(2) 0.0062(15) 0.0042(15) 0.0034(15)
C26 0.0154(17) 0.0139(18) 0.0114(18) 0.0016(13) 0.0068(14) -0.0001(14)
C27 0.0158(17) 0.0112(18) 0.0119(18) 0.0029(13) 0.0042(14) -0.0007(13)
C28 0.0159(18) 0.0167(19) 0.0136(18) 0.0002(14) 0.0054(14) -0.0011(14)
C29 0.0204(18) 0.0131(18) 0.0137(19) -0.0013(14) 0.0013(15) -0.0036(14)
C30 0.0191(18) 0.0138(19) 0.0127(18) 0.0015(14) 0.0021(14) 0.0056(14)
C31 0.0129(17) 0.0158(19) 0.0135(18) 0.0021(14) 0.0015(14) 0.0055(13)
C32 0.033(2) 0.019(2) 0.013(2) 0.0044(15) 0.0023(16) 0.0028(16)
C33 0.033(2) 0.023(2) 0.024(2) 0.0064(16) 0.0177(17) 0.0021(16)
C34 0.025(2) 0.020(2) 0.025(2) 0.0038(16) 0.0098(16) -0.0048(15)
C35 0.030(2) 0.0161(19) 0.0152(19) 0.0036(14) 0.0087(16) 0.0016(15)
C36 0.0215(19) 0.019(2) 0.0162(19) 0.0082(15) 0.0021(15) 0.0088(15)
N1 0.0131(14) 0.0132(15) 0.0125(15) 0.0018(11) 0.0042(12) 0.0011(11)
N2 0.0135(14) 0.0154(16) 0.0176(16) -0.0032(12) 0.0054(12) 0.0003(12)
N3 0.0125(14) 0.0164(15) 0.0117(15) 0.0019(12) 0.0058(12) -0.0014(11)
N4 0.0119(14) 0.0132(15) 0.0156(16) 0.0000(12) 0.0060(12) 0.0000(11)
O1 0.0125(11) 0.0177(13) 0.0148(13) -0.0036(9) 0.0058(10) -0.0020(9)
O2 0.0132(12) 0.0159(13) 0.0128(12) -0.0028(9) 0.0035(9) -0.0019(9)
C70 0.032(2) 0.034(2) 0.029(2) -0.0036(17) 0.0177(18) -0.0088(18)
Cl71 0.0317(6) 0.0618(8) 0.0601(8) -0.0158(6) 0.0196(5) 0.0001(5)
Cl72 0.0484(6) 0.0380(6) 0.0505(7) -0.0150(5) 0.0325(5) -0.0077(5)
Cl73 0.0522(7) 0.0506(7) 0.0504(7) -0.0185(5) 0.0315(6) -0.0291(5)

loop_
_atom_type_symbol
_atom_type_description
_atom_type_scat_dispersion_real
_atom_type_scat_dispersion_imag
_atom_type_scat_source
C C 0.0181 0.0091 'International Tables Vol C Tables 4.2.6.8 and 6.1.1.4'
H H 0.0000 0.0000 'International Tables Vol C Tables 4.2.6.8 and 6.1.1.4'
N N 0.0311 0.0180 'International Tables Vol C Tables 4.2.6.8 and 6.1.1.4'
O O 0.0492 0.0322 'International Tables Vol C Tables 4.2.6.8 and 6.1.1.4'
Cl Cl 0.3639 0.7018 'International Tables Vol C Tables 4.2.6.8 and 6.1.1.4'
Fe Fe -1.1336 3.1974 'International Tables Vol C Tables 4.2.6.8 and 6.1.1.4'
Ni Ni -3.0029 0.5091 'International Tables Vol C Tables 4.2.6.8 and 6.1.1.4'

loop_
_geom_angle_atom_site_label_1
_geom_angle_atom_site_label_2
_geom_angle_atom_site_label_3
_geom_angle
O2 Ni1 O1 177.66(10)
O2 Ni1 N1 95.11(10)
O1 Ni1 N1 83.54(10)
O2 Ni1 N3 83.93(10)
O1 Ni1 N3 97.54(10)
N1 Ni1 N3 176.16(12)
C20 Fe1 C17 69.18(13)
C20 Fe1 C22 158.37(14)
C17 Fe1 C22 108.72(13)
C20 Fe1 C16 41.39(12)
C17 Fe1 C16 41.21(13)
C22 Fe1 C16 122.78(13)
C20 Fe1 C21 121.99(14)
C17 Fe1 C21 125.66(13)
C22 Fe1 C21 40.60(13)
C16 Fe1 C21 108.42(13)
C20 Fe1 C23 159.14(13)
C17 Fe1 C23 122.00(13)
C22 Fe1 C23 40.46(14)
C16 Fe1 C23 158.14(13)
C21 Fe1 C23 68.06(14)
C20 Fe1 C24 122.45(13)
C17 Fe1 C24 156.75(14)
C22 Fe1 C24 68.21(14)
C16 Fe1 C24 160.04(13)
C21 Fe1 C24 68.01(14)
C23 Fe1 C24 40.61(14)
C20 Fe1 C19 40.37(13)
C17 Fe1 C19 68.40(13)
C22 Fe1 C19 160.52(14)
C16 Fe1 C19 68.64(13)
C21 Fe1 C19 156.61(14)
C23 Fe1 C19 123.42(14)
C24 Fe1 C19 106.40(14)
C20 Fe1 C25 106.67(14)
C17 Fe1 C25 162.05(14)
C22 Fe1 C25 68.33(13)
C16 Fe1 C25 124.28(13)
C21 Fe1 C25 40.64(13)
C23 Fe1 C25 68.07(14)
C24 Fe1 C25 40.25(14)
C19 Fe1 C25 120.48(13)
C20 Fe1 C18 68.56(13)
C17 Fe1 C18 40.25(13)
C22 Fe1 C18 124.62(14)
C16 Fe1 C18 68.58(13)
C21 Fe1 C18 161.66(13)
C23 Fe1 C18 107.58(14)
C24 Fe1 C18 121.11(14)
C19 Fe1 C18 40.79(13)
C25 Fe1 C18 156.08(13)
C34 Fe2 C27 117.18(14)
C34 Fe2 C35 40.83(14)
C27 Fe2 C35 107.69(13)
C34 Fe2 C28 152.66(14)
C27 Fe2 C28 41.39(13)
C35 Fe2 C28 119.54(13)
C34 Fe2 C31 106.12(14)
C27 Fe2 C31 41.25(12)
C35 Fe2 C31 127.18(14)
C28 Fe2 C31 69.08(13)
C34 Fe2 C33 40.88(14)
C27 Fe2 C33 150.97(14)
C35 Fe2 C33 68.54(14)
C28 Fe2 C33 165.79(14)
C31 Fe2 C33 116.66(14)
C34 Fe2 C30 126.14(14)
C27 Fe2 C30 68.84(13)
C35 Fe2 C30 164.53(14)
C28 Fe2 C30 68.53(13)
C31 Fe2 C30 40.46(13)
C33 Fe2 C30 106.75(14)
C34 Fe2 C36 68.42(14)
C27 Fe2 C36 128.65(13)
C35 Fe2 C36 40.54(14)
C28 Fe2 C36 109.52(13)
C31 Fe2 C36 166.11(14)
C33 Fe2 C36 68.20(14)
C30 Fe2 C36 152.99(14)
C34 Fe2 C32 68.55(15)
C27 Fe2 C32 166.98(13)
C35 Fe2 C32 68.35(14)
C28 Fe2 C32 128.70(14)
C31 Fe2 C32 151.00(13)
C33 Fe2 C32 40.57(15)
C30 Fe2 C32 118.34(14)
C36 Fe2 C32 40.49(14)
C34 Fe2 C29 164.73(14)
C27 Fe2 C29 69.03(13)
C35 Fe2 C29 153.51(13)
C28 Fe2 C29 40.53(13)
C31 Fe2 C29 68.66(13)
C33 Fe2 C29 127.35(14)
C30 Fe2 C29 40.82(13)
C36 Fe2 C29 119.88(14)
C32 Fe2 C29 108.62(14)
O1 C1 N2 124.1(3)
O1 C1 C2 118.2(3)
N2 C1 C2 117.8(3)
C7 C2 C3 118.9(3)
C7 C2 C1 120.0(3)
C3 C2 C1 121.1(3)
C4 C3 C2 120.7(3)
C4 C3 H3A 119.7
C2 C3 H3A 119.7
C5 C4 C3 119.8(3)
C5 C4 H4A 120.1
C3 C4 H4A 120.1
C6 C5 C4 120.2(3)
C6 C5 H5A 119.9
C4 C5 H5A 119.9
C5 C6 C7 119.8(3)
C5 C6 H6A 120.1
C7 C6 H6A 120.1
C6 C7 C2 120.6(3)
C6 C7 H7A 119.7
C2 C7 H7A 119.7
N4 C8 O2 124.3(3)
N4 C8 C9 119.4(3)
O2 C8 C9 116.3(3)
C14 C9 C10 119.1(3)
C14 C9 C8 119.5(3)
C10 C9 C8 121.3(3)
C11 C10 C9 119.9(3)
C11 C10 H10A 120.1
C9 C10 H10A 120.1
C12 C11 C10 120.5(3)
C12 C11 H11A 119.8
C10 C11 H11A 119.8
C13 C12 C11 119.9(3)
C13 C12 H12A 120.1
C11 C12 H12A 120.1
C12 C13 C14 120.2(3)
C12 C13 H13A 119.9
C14 C13 H13A 119.9
C13 C14 C9 120.4(3)
C13 C14 H14A 119.8
C9 C14 H14A 119.8
N1 C15 C16 129.8(3)
N1 C15 H15A 115.1
C16 C15 H15A 115.1
C17 C16 C15 121.5(3)
C17 C16 C20 107.0(3)
C15 C16 C20 131.4(3)
C17 C16 Fe1 69.29(19)
C15 C16 Fe1 123.9(2)
C20 C16 Fe1 69.08(19)
C18 C17 C16 108.4(3)
C18 C17 Fe1 70.37(19)
C16 C17 Fe1 69.50(18)
C18 C17 H17A 125.8
C16 C17 H17A 125.8
Fe1 C17 H17A 125.8
C17 C18 C19 108.1(3)
C17 C18 Fe1 69.37(18)
C19 C18 Fe1 69.34(18)
C17 C18 H18A 125.9
C19 C18 H18A 125.9
Fe1 C18 H18A 125.9
C20 C19 C18 108.5(3)
C20 C19 Fe1 69.45(18)
C18 C19 Fe1 69.87(18)
C20 C19 H19A 125.7
C18 C19 H19A 125.7
Fe1 C19 H19A 125.7
C19 C20 C16 108.0(3)
C19 C20 Fe1 70.18(19)
C16 C20 Fe1 69.54(18)
C19 C20 H20A 126.0
C16 C20 H20A 126.0
Fe1 C20 H20A 126.0
C22 C21 C25 108.1(3)
C22 C21 Fe1 69.65(19)
C25 C21 Fe1 69.98(19)
C22 C21 H21A 125.9
C25 C21 H21A 125.9
Fe1 C21 H21A 125.9
C23 C22 C21 107.8(3)
C23 C22 Fe1 69.83(19)
C21 C22 Fe1 69.74(18)
C23 C22 H22A 126.1
C21 C22 H22A 126.1
Fe1 C22 H22A 126.1
C22 C23 C24 108.1(3)
C22 C23 Fe1 69.71(19)
C24 C23 Fe1 69.76(19)
C22 C23 H23A 126.0
C24 C23 H23A 126.0
Fe1 C23 H23A 126.0
C25 C24 C23 108.3(3)
C25 C24 Fe1 70.10(19)
C23 C24 Fe1 69.63(19)
C25 C24 H24A 125.9
C23 C24 H24A 125.9
Fe1 C24 H24A 125.9
C24 C25 C21 107.7(3)
C24 C25 Fe1 69.65(19)
C21 C25 Fe1 69.38(19)
C24 C25 H25A 126.1
C21 C25 H25A 126.1
Fe1 C25 H25A 126.1
N3 C26 C27 129.2(3)
N3 C26 H26A 115.4
C27 C26 H26A 115.4
C31 C27 C28 107.0(3)
C31 C27 C26 130.2(3)
C28 C27 C26 122.6(3)
C31 C27 Fe2 69.44(18)
C28 C27 Fe2 69.35(18)
C26 C27 Fe2 122.6(2)
C29 C28 C27 108.4(3)
C29 C28 Fe2 70.34(18)
C27 C28 Fe2 69.27(17)
C29 C28 H28A 125.8
C27 C28 H28A 125.8
Fe2 C28 H28A 125.8
C28 C29 C30 107.7(3)
C28 C29 Fe2 69.13(18)
C30 C29 Fe2 69.30(18)
C28 C29 H29A 126.1
C30 C29 H29A 126.1
Fe2 C29 H29A 126.1
C31 C30 C29 108.6(3)
C31 C30 Fe2 69.47(18)
C29 C30 Fe2 69.88(18)
C31 C30 H30A 125.7
C29 C30 H30A 125.7
Fe2 C30 H30A 125.7
C30 C31 C27 108.3(3)
C30 C31 Fe2 70.07(18)
C27 C31 Fe2 69.32(17)
C30 C31 H31A 125.9
C27 C31 H31A 125.9
Fe2 C31 H31A 125.9
C36 C32 C33 107.8(3)
C36 C32 Fe2 69.69(19)
C33 C32 Fe2 69.3(2)
C36 C32 H32A 126.1
C33 C32 H32A 126.1
Fe2 C32 H32A 126.1
C32 C33 C34 108.1(3)
C32 C33 Fe2 70.13(19)
C34 C33 Fe2 69.26(19)
C32 C33 H33A 125.9
C34 C33 H33A 125.9
Fe2 C33 H33A 125.9
C35 C34 C33 107.8(3)
C35 C34 Fe2 69.83(19)
C33 C34 Fe2 69.85(19)
C35 C34 H34A 126.1
C33 C34 H34A 126.1
Fe2 C34 H34A 126.1
C36 C35 C34 108.0(3)
C36 C35 Fe2 70.1(2)
C34 C35 Fe2 69.3(2)
C36 C35 H35A 126.0
C34 C35 H35A 126.0
Fe2 C35 H35A 126.0
C35 C36 C32 108.3(3)
C35 C36 Fe2 69.33(19)
C32 C36 Fe2 69.82(19)
C35 C36 H36A 125.9
C32 C36 H36A 125.9
Fe2 C36 H36A 125.9
C15 N1 N2 118.5(3)
C15 N1 Ni1 127.2(2)
N2 N1 Ni1 114.27(19)
C1 N2 N1 107.5(2)
C26 N3 N4 118.3(3)
C26 N3 Ni1 127.5(2)
N4 N3 Ni1 113.96(19)
C8 N4 N3 107.2(2)
C1 O1 Ni1 110.41(19)
C8 O2 Ni1 110.58(19)
Cl71 C70 Cl72 111.5(2)
Cl71 C70 Cl73 110.1(2)
Cl72 C70 Cl73 109.23(19)
Cl71 C70 H70A 108.6
Cl72 C70 H70A 108.6
Cl73 C70 H70A 108.6

loop_
_geom_bond_atom_site_label_1
_geom_bond_atom_site_label_2
_geom_bond_distance
Ni1 O2 1.832(2)
Ni1 O1 1.850(2)
Ni1 N1 1.862(3)
Ni1 N3 1.863(3)
Fe1 C20 2.042(3)
Fe1 C17 2.045(3)
Fe1 C22 2.048(3)
Fe1 C16 2.048(3)
Fe1 C21 2.049(3)
Fe1 C23 2.049(3)
Fe1 C24 2.051(3)
Fe1 C19 2.052(3)
Fe1 C25 2.057(3)
Fe1 C18 2.059(3)
Fe2 C34 2.036(3)
Fe2 C27 2.042(3)
Fe2 C35 2.042(3)
Fe2 C28 2.043(3)
Fe2 C31 2.043(3)
Fe2 C33 2.043(3)
Fe2 C30 2.051(3)
Fe2 C36 2.053(3)
Fe2 C32 2.054(3)
Fe2 C29 2.059(3)
C1 O1 1.300(4)
C1 N2 1.308(4)
C1 C2 1.488(4)
C2 C7 1.388(5)
C2 C3 1.391(5)
C3 C4 1.384(5)
C3 H3A 0.9500
C4 C5 1.383(5)
C4 H4A 0.9500
C5 C6 1.381(5)
C5 H5A 0.9500
C6 C7 1.388(5)
C6 H6A 0.9500
C7 H7A 0.9500
C8 N4 1.302(4)
C8 O2 1.305(4)
C8 C9 1.485(4)
C9 C14 1.392(5)
C9 C10 1.397(5)
C10 C11 1.388(5)
C10 H10A 0.9500
C11 C12 1.381(5)
C11 H11A 0.9500
C12 C13 1.381(5)
C12 H12A 0.9500
C13 C14 1.386(5)
C13 H13A 0.9500
C14 H14A 0.9500
C15 N1 1.298(4)
C15 C16 1.444(4)
C15 H15A 0.9500
C16 C17 1.441(5)
C16 C20 1.445(4)
C17 C18 1.412(5)
C17 H17A 1.0000
C18 C19 1.432(5)
C18 H18A 1.0000
C19 C20 1.413(5)
C19 H19A 1.0000
C20 H20A 1.0000
C21 C22 1.422(5)
C21 C25 1.426(5)
C21 H21A 1.0000
C22 C23 1.417(5)
C22 H22A 1.0000
C23 C24 1.423(5)
C23 H23A 1.0000
C24 C25 1.413(5)
C24 H24A 1.0000
C25 H25A 1.0000
C26 N3 1.297(4)
C26 C27 1.448(4)
C26 H26A 0.9500
C27 C31 1.439(4)
C27 C28 1.443(4)
C28 C29 1.420(5)
C28 H28A 1.0000
C29 C30 1.433(5)
C29 H29A 1.0000
C30 C31 1.416(5)
C30 H30A 1.0000
C31 H31A 1.0000
C32 C36 1.421(5)
C32 C33 1.421(5)
C32 H32A 1.0000
C33 C34 1.425(5)
C33 H33A 1.0000
C34 C35 1.422(5)
C34 H34A 1.0000
C35 C36 1.419(5)
C35 H35A 1.0000
C36 H36A 1.0000
N1 N2 1.407(4)
N3 N4 1.413(4)
C70 Cl71 1.745(4)
C70 Cl72 1.753(4)
C70 Cl73 1.762(4)
C70 H70A 1.0000

loop_
_geom_torsion_atom_site_label_1
_geom_torsion_atom_site_label_2
_geom_torsion_atom_site_label_3
_geom_torsion_atom_site_label_4
_geom_torsion
O1 C1 C2 C7 7.2(5)
N2 C1 C2 C7 -172.9(3)
O1 C1 C2 C3 -172.2(3)
N2 C1 C2 C3 7.8(5)
C7 C2 C3 C4 0.2(5)
C1 C2 C3 C4 179.6(3)
C2 C3 C4 C5 -0.3(6)
C3 C4 C5 C6 0.1(6)
C4 C5 C6 C7 0.2(6)
C5 C6 C7 C2 -0.3(5)
C3 C2 C7 C6 0.1(5)
C1 C2 C7 C6 -179.3(3)
N4 C8 C9 C14 176.1(3)
O2 C8 C9 C14 -4.6(4)
N4 C8 C9 C10 -7.1(5)
O2 C8 C9 C10 172.1(3)
C14 C9 C10 C11 1.2(5)
C8 C9 C10 C11 -175.6(3)
C9 C10 C11 C12 -0.6(5)
C10 C11 C12 C13 -0.8(5)
C11 C12 C13 C14 1.7(5)
C12 C13 C14 C9 -1.1(5)
C10 C9 C14 C13 -0.4(5)
C8 C9 C14 C13 176.5(3)
N1 C15 C16 C17 -179.8(3)
N1 C15 C16 C20 -3.9(6)
N1 C15 C16 Fe1 -94.9(4)
C20 Fe1 C16 C17 -118.7(3)
C22 Fe1 C16 C17 81.0(2)
C21 Fe1 C16 C17 123.53(19)
C23 Fe1 C16 C17 46.7(4)
C24 Fe1 C16 C17 -160.3(4)
C19 Fe1 C16 C17 -81.2(2)
C25 Fe1 C16 C17 165.72(18)
C18 Fe1 C16 C17 -37.21(18)
C20 Fe1 C16 C15 126.6(3)
C17 Fe1 C16 C15 -114.7(3)
C22 Fe1 C16 C15 -33.7(3)
C21 Fe1 C16 C15 8.8(3)
C23 Fe1 C16 C15 -68.0(5)
C24 Fe1 C16 C15 85.0(5)
C19 Fe1 C16 C15 164.1(3)
C25 Fe1 C16 C15 51.0(3)
C18 Fe1 C16 C15 -151.9(3)
C17 Fe1 C16 C20 118.7(3)
C22 Fe1 C16 C20 -160.31(19)
C21 Fe1 C16 C20 -117.81(19)
C23 Fe1 C16 C20 165.3(3)
C24 Fe1 C16 C20 -41.6(5)
C19 Fe1 C16 C20 37.49(19)
C25 Fe1 C16 C20 -75.6(2)
C18 Fe1 C16 C20 81.4(2)
C15 C16 C17 C18 177.7(3)
C20 C16 C17 C18 0.9(4)
Fe1 C16 C17 C18 59.9(2)
C15 C16 C17 Fe1 117.9(3)
C20 C16 C17 Fe1 -59.0(2)
C20 Fe1 C17 C18 -81.0(2)
C22 Fe1 C17 C18 121.9(2)
C16 Fe1 C17 C18 -119.4(3)
C21 Fe1 C17 C18 163.84(19)
C23 Fe1 C17 C18 79.2(2)
C24 Fe1 C17 C18 43.7(4)
C19 Fe1 C17 C18 -37.6(2)
C25 Fe1 C17 C18 -160.8(4)
C20 Fe1 C17 C16 38.37(18)
C22 Fe1 C17 C16 -118.73(19)
C21 Fe1 C17 C16 -76.8(2)
C23 Fe1 C17 C16 -161.38(18)
C24 Fe1 C17 C16 163.0(3)
C19 Fe1 C17 C16 81.8(2)
C25 Fe1 C17 C16 -41.4(5)
C18 Fe1 C17 C16 119.4(3)
C16 C17 C18 C19 -0.6(4)
Fe1 C17 C18 C19 58.7(2)
C16 C17 C18 Fe1 -59.3(2)
C20 Fe1 C18 C17 82.7(2)
C22 Fe1 C18 C17 -77.8(2)
C16 Fe1 C18 C17 38.07(19)
C21 Fe1 C18 C17 -45.9(5)
C23 Fe1 C18 C17 -119.1(2)
C24 Fe1 C18 C17 -161.44(19)
C19 Fe1 C18 C17 119.8(3)
C25 Fe1 C18 C17 165.5(3)
C20 Fe1 C18 C19 -37.1(2)
C17 Fe1 C18 C19 -119.8(3)
C22 Fe1 C18 C19 162.5(2)
C16 Fe1 C18 C19 -81.7(2)
C21 Fe1 C18 C19 -165.7(4)
C23 Fe1 C18 C19 121.2(2)
C24 Fe1 C18 C19 78.8(2)
C25 Fe1 C18 C19 45.7(4)
C17 C18 C19 C20 0.1(4)
Fe1 C18 C19 C20 58.8(2)
C17 C18 C19 Fe1 -58.7(2)
C17 Fe1 C19 C20 -82.8(2)
C22 Fe1 C19 C20 -168.0(4)
C16 Fe1 C19 C20 -38.40(19)
C21 Fe1 C19 C20 48.8(4)
C23 Fe1 C19 C20 162.23(19)
C24 Fe1 C19 C20 121.2(2)
C25 Fe1 C19 C20 79.7(2)
C18 Fe1 C19 C20 -120.0(3)
C20 Fe1 C19 C18 120.0(3)
C17 Fe1 C19 C18 37.11(19)
C22 Fe1 C19 C18 -48.0(5)
C16 Fe1 C19 C18 81.6(2)
C21 Fe1 C19 C18 168.7(3)
C23 Fe1 C19 C18 -77.8(2)
C24 Fe1 C19 C18 -118.9(2)
C25 Fe1 C19 C18 -160.3(2)
C18 C19 C20 C16 0.4(4)
Fe1 C19 C20 C16 59.5(2)
C18 C19 C20 Fe1 -59.1(2)
C17 C16 C20 C19 -0.8(4)
C15 C16 C20 C19 -177.2(3)
Fe1 C16 C20 C19 -59.9(2)
C17 C16 C20 Fe1 59.1(2)
C15 C16 C20 Fe1 -117.3(4)
C17 Fe1 C20 C19 80.7(2)
C22 Fe1 C20 C19 169.2(3)
C16 Fe1 C20 C19 119.0(3)
C21 Fe1 C20 C19 -159.4(2)
C23 Fe1 C20 C19 -45.7(5)
C24 Fe1 C20 C19 -76.6(2)
C25 Fe1 C20 C19 -117.7(2)
C18 Fe1 C20 C19 37.5(2)
C17 Fe1 C20 C16 -38.21(19)
C22 Fe1 C20 C16 50.2(4)
C21 Fe1 C20 C16 81.6(2)
C23 Fe1 C20 C16 -164.6(3)
C24 Fe1 C20 C16 164.41(19)
C19 Fe1 C20 C16 -119.0(3)
C25 Fe1 C20 C16 123.33(19)
C18 Fe1 C20 C16 -81.5(2)
C20 Fe1 C21 C22 -162.8(2)
C17 Fe1 C21 C22 -76.7(2)
C16 Fe1 C21 C22 -119.2(2)
C23 Fe1 C21 C22 37.8(2)
C24 Fe1 C21 C22 81.7(2)
C19 Fe1 C21 C22 162.1(3)
C25 Fe1 C21 C22 119.2(3)
C18 Fe1 C21 C22 -41.8(5)
C20 Fe1 C21 C25 78.0(2)
C17 Fe1 C21 C25 164.1(2)
C22 Fe1 C21 C25 -119.2(3)
C16 Fe1 C21 C25 121.6(2)
C23 Fe1 C21 C25 -81.4(2)
C24 Fe1 C21 C25 -37.5(2)
C19 Fe1 C21 C25 42.9(4)
C18 Fe1 C21 C25 -161.0(4)
C25 C21 C22 C23 -0.1(4)
Fe1 C21 C22 C23 -59.7(2)
C25 C21 C22 Fe1 59.6(2)
C20 Fe1 C22 C23 161.7(3)
C17 Fe1 C22 C23 -117.7(2)
C16 Fe1 C22 C23 -161.11(19)
C21 Fe1 C22 C23 118.9(3)
C24 Fe1 C22 C23 37.7(2)
C19 Fe1 C22 C23 -39.7(5)
C25 Fe1 C22 C23 81.2(2)
C18 Fe1 C22 C23 -75.9(2)
C20 Fe1 C22 C21 42.8(4)
C17 Fe1 C22 C21 123.4(2)
C16 Fe1 C22 C21 80.0(2)
C23 Fe1 C22 C21 -118.9(3)
C24 Fe1 C22 C21 -81.2(2)
C19 Fe1 C22 C21 -158.6(4)
C25 Fe1 C22 C21 -37.7(2)
C18 Fe1 C22 C21 165.2(2)
C21 C22 C23 C24 0.2(4)
Fe1 C22 C23 C24 -59.4(2)
C21 C22 C23 Fe1 59.6(2)
C20 Fe1 C23 C22 -161.1(3)
C17 Fe1 C23 C22 81.4(2)
C16 Fe1 C23 C22 47.0(4)
C21 Fe1 C23 C22 -37.9(2)
C24 Fe1 C23 C22 -119.3(3)
C19 Fe1 C23 C22 165.2(2)
C25 Fe1 C23 C22 -81.9(2)
C18 Fe1 C23 C22 123.2(2)
C20 Fe1 C23 C24 -41.8(5)
C17 Fe1 C23 C24 -159.3(2)
C22 Fe1 C23 C24 119.3(3)
C16 Fe1 C23 C24 166.2(3)
C21 Fe1 C23 C24 81.4(2)
C19 Fe1 C23 C24 -75.5(2)
C25 Fe1 C23 C24 37.4(2)
C18 Fe1 C23 C24 -117.6(2)
C22 C23 C24 C25 -0.3(4)
Fe1 C23 C24 C25 -59.7(2)
C22 C23 C24 Fe1 59.4(2)
C20 Fe1 C24 C25 -77.0(2)
C17 Fe1 C24 C25 168.6(3)
C22 Fe1 C24 C25 81.8(2)
C16 Fe1 C24 C25 -45.6(5)
C21 Fe1 C24 C25 37.85(19)
C23 Fe1 C24 C25 119.3(3)
C19 Fe1 C24 C25 -118.1(2)
C18 Fe1 C24 C25 -159.98(19)
C20 Fe1 C24 C23 163.7(2)
C17 Fe1 C24 C23 49.3(4)
C22 Fe1 C24 C23 -37.6(2)
C16 Fe1 C24 C23 -165.0(3)
C21 Fe1 C24 C23 -81.5(2)
C19 Fe1 C24 C23 122.6(2)
C25 Fe1 C24 C23 -119.3(3)
C18 Fe1 C24 C23 80.7(2)
C23 C24 C25 C21 0.2(4)
Fe1 C24 C25 C21 -59.1(2)
C23 C24 C25 Fe1 59.4(2)
C22 C21 C25 C24 -0.1(4)
Fe1 C21 C25 C24 59.3(2)
C22 C21 C25 Fe1 -59.4(2)
C20 Fe1 C25 C24 120.9(2)
C17 Fe1 C25 C24 -165.4(4)
C22 Fe1 C25 C24 -81.4(2)
C16 Fe1 C25 C24 162.82(19)
C21 Fe1 C25 C24 -119.1(3)
C23 Fe1 C25 C24 -37.7(2)
C19 Fe1 C25 C24 79.2(2)
C18 Fe1 C25 C24 46.3(4)
C20 Fe1 C25 C21 -120.0(2)
C17 Fe1 C25 C21 -46.2(5)
C22 Fe1 C25 C21 37.7(2)
C16 Fe1 C25 C21 -78.1(2)
C23 Fe1 C25 C21 81.4(2)
C24 Fe1 C25 C21 119.1(3)
C19 Fe1 C25 C21 -161.7(2)
C18 Fe1 C25 C21 165.4(3)
N3 C26 C27 C31 -2.1(6)
N3 C26 C27 C28 -176.7(3)
N3 C26 C27 Fe2 -91.8(4)
C34 Fe2 C27 C31 -83.6(2)
C35 Fe2 C27 C31 -126.76(19)
C28 Fe2 C27 C31 118.4(3)
C33 Fe2 C27 C31 -49.3(4)
C30 Fe2 C27 C31 37.25(19)
C36 Fe2 C27 C31 -166.7(2)
C32 Fe2 C27 C31 163.1(6)
C29 Fe2 C27 C31 81.1(2)
C34 Fe2 C27 C28 158.08(19)
C35 Fe2 C27 C28 114.9(2)
C31 Fe2 C27 C28 -118.4(3)
C33 Fe2 C27 C28 -167.6(3)
C30 Fe2 C27 C28 -81.1(2)
C36 Fe2 C27 C28 74.9(2)
C32 Fe2 C27 C28 44.7(7)
C29 Fe2 C27 C28 -37.22(19)
C34 Fe2 C27 C26 41.8(3)
C35 Fe2 C27 C26 -1.4(3)
C28 Fe2 C27 C26 -116.3(3)
C31 Fe2 C27 C26 125.4(3)
C33 Fe2 C27 C26 76.1(4)
C30 Fe2 C27 C26 162.6(3)
C36 Fe2 C27 C26 -41.4(3)
C32 Fe2 C27 C26 -71.5(7)
C29 Fe2 C27 C26 -153.5(3)
C31 C27 C28 C29 0.2(4)
C26 C27 C28 C29 175.9(3)
Fe2 C27 C28 C29 59.6(2)
C31 C27 C28 Fe2 -59.5(2)
C26 C27 C28 Fe2 116.2(3)
C34 Fe2 C28 C29 -165.9(3)
C27 Fe2 C28 C29 -119.6(3)
C35 Fe2 C28 C29 156.97(19)
C31 Fe2 C28 C29 -81.2(2)
C33 Fe2 C28 C29 35.3(6)
C30 Fe2 C28 C29 -37.69(19)
C36 Fe2 C28 C29 113.5(2)
C32 Fe2 C28 C29 72.1(2)
C34 Fe2 C28 C27 -46.3(4)
C35 Fe2 C28 C27 -83.4(2)
C31 Fe2 C28 C27 38.40(18)
C33 Fe2 C28 C27 155.0(5)
C30 Fe2 C28 C27 81.9(2)
C36 Fe2 C28 C27 -126.9(2)
C32 Fe2 C28 C27 -168.28(19)
C29 Fe2 C28 C27 119.6(3)
C27 C28 C29 C30 -0.2(4)
Fe2 C28 C29 C30 58.7(2)
C27 C28 C29 Fe2 -59.0(2)
C34 Fe2 C29 C28 154.9(5)
C27 Fe2 C29 C28 37.99(19)
C35 Fe2 C29 C28 -49.7(4)
C31 Fe2 C29 C28 82.4(2)
C33 Fe2 C29 C28 -169.7(2)
C30 Fe2 C29 C28 119.5(3)
C36 Fe2 C29 C28 -85.5(2)
C32 Fe2 C29 C28 -128.4(2)
C34 Fe2 C29 C30 35.4(6)
C27 Fe2 C29 C30 -81.51(19)
C35 Fe2 C29 C30 -169.2(3)
C28 Fe2 C29 C30 -119.5(3)
C31 Fe2 C29 C30 -37.13(18)
C33 Fe2 C29 C30 70.8(2)
C36 Fe2 C29 C30 155.05(19)
C32 Fe2 C29 C30 112.1(2)
C28 C29 C30 C31 0.2(4)
Fe2 C29 C30 C31 58.9(2)
C28 C29 C30 Fe2 -58.6(2)
C34 Fe2 C30 C31 70.9(2)
C27 Fe2 C30 C31 -37.95(18)
C35 Fe2 C30 C31 41.8(6)
C28 Fe2 C30 C31 -82.5(2)
C33 Fe2 C30 C31 111.7(2)
C36 Fe2 C30 C31 -173.6(3)
C32 Fe2 C30 C31 154.03(19)
C29 Fe2 C30 C31 -120.0(3)
C34 Fe2 C30 C29 -169.10(19)
C27 Fe2 C30 C29 82.01(19)
C35 Fe2 C30 C29 161.8(4)
C28 Fe2 C30 C29 37.43(18)
C31 Fe2 C30 C29 120.0(3)
C33 Fe2 C30 C29 -128.4(2)
C36 Fe2 C30 C29 -53.6(4)
C32 Fe2 C30 C29 -86.0(2)
C29 C30 C31 C27 -0.1(4)
Fe2 C30 C31 C27 59.0(2)
C29 C30 C31 Fe2 -59.1(2)
C28 C27 C31 C30 0.0(4)
C26 C27 C31 C30 -175.3(3)
Fe2 C27 C31 C30 -59.4(2)
C28 C27 C31 Fe2 59.4(2)
C26 C27 C31 Fe2 -115.8(3)
C34 Fe2 C31 C30 -127.4(2)
C27 Fe2 C31 C30 119.6(3)
C35 Fe2 C31 C30 -167.09(19)
C28 Fe2 C31 C30 81.0(2)
C33 Fe2 C31 C30 -84.7(2)
C36 Fe2 C31 C30 167.8(5)
C32 Fe2 C31 C30 -52.7(4)
C29 Fe2 C31 C30 37.45(19)
C34 Fe2 C31 C27 113.1(2)
C35 Fe2 C31 C27 73.3(2)
C28 Fe2 C31 C27 -38.52(19)
C33 Fe2 C31 C27 155.70(19)
C30 Fe2 C31 C27 -119.6(3)
C36 Fe2 C31 C27 48.3(6)
C32 Fe2 C31 C27 -172.2(3)
C29 Fe2 C31 C27 -82.1(2)
C34 Fe2 C32 C36 -81.5(2)
C27 Fe2 C32 C36 37.2(7)
C35 Fe2 C32 C36 -37.4(2)
C28 Fe2 C32 C36 73.8(3)
C31 Fe2 C32 C36 -166.1(3)
C33 Fe2 C32 C36 -119.3(3)
C30 Fe2 C32 C36 158.0(2)
C29 Fe2 C32 C36 114.5(2)
C34 Fe2 C32 C33 37.8(2)
C27 Fe2 C32 C33 156.5(6)
C35 Fe2 C32 C33 81.9(2)
C28 Fe2 C32 C33 -166.9(2)
C31 Fe2 C32 C33 -46.8(4)
C30 Fe2 C32 C33 -82.7(2)
C36 Fe2 C32 C33 119.3(3)
C29 Fe2 C32 C33 -126.2(2)
C36 C32 C33 C34 0.2(4)
Fe2 C32 C33 C34 -59.0(2)
C36 C32 C33 Fe2 59.3(2)
C34 Fe2 C33 C32 -119.4(3)
C27 Fe2 C33 C32 -169.3(3)
C35 Fe2 C33 C32 -81.4(2)
C28 Fe2 C33 C32 45.9(6)
C31 Fe2 C33 C32 156.7(2)
C30 Fe2 C33 C32 114.3(2)
C36 Fe2 C33 C32 -37.6(2)
C29 Fe2 C33 C32 74.1(3)
C27 Fe2 C33 C34 -50.0(4)
C35 Fe2 C33 C34 38.0(2)
C28 Fe2 C33 C34 165.2(5)
C31 Fe2 C33 C34 -84.0(2)
C30 Fe2 C33 C34 -126.4(2)
C36 Fe2 C33 C34 81.8(2)
C32 Fe2 C33 C34 119.4(3)
C29 Fe2 C33 C34 -166.5(2)
C32 C33 C34 C35 -0.2(4)
Fe2 C33 C34 C35 -59.8(2)
C32 C33 C34 Fe2 59.6(2)
C27 Fe2 C34 C35 -85.9(2)
C28 Fe2 C34 C35 -53.4(4)
C31 Fe2 C34 C35 -128.9(2)
C33 Fe2 C34 C35 118.8(3)
C30 Fe2 C34 C35 -168.55(19)
C36 Fe2 C34 C35 37.6(2)
C32 Fe2 C34 C35 81.3(2)
C29 Fe2 C34 C35 163.5(5)
C27 Fe2 C34 C33 155.3(2)
C35 Fe2 C34 C33 -118.8(3)
C28 Fe2 C34 C33 -172.2(3)
C31 Fe2 C34 C33 112.3(2)
C30 Fe2 C34 C33 72.6(3)
C36 Fe2 C34 C33 -81.2(2)
C32 Fe2 C34 C33 -37.5(2)
C29 Fe2 C34 C33 44.6(6)
C33 C34 C35 C36 0.1(4)
Fe2 C34 C35 C36 -59.7(2)
C33 C34 C35 Fe2 59.8(2)
C34 Fe2 C35 C36 119.2(3)
C27 Fe2 C35 C36 -129.47(19)
C28 Fe2 C35 C36 -85.9(2)
C31 Fe2 C35 C36 -170.99(19)
C33 Fe2 C35 C36 81.1(2)
C30 Fe2 C35 C36 156.1(4)
C32 Fe2 C35 C36 37.4(2)
C29 Fe2 C35 C36 -51.1(4)
C27 Fe2 C35 C34 111.4(2)
C28 Fe2 C35 C34 154.9(2)
C31 Fe2 C35 C34 69.8(2)
C33 Fe2 C35 C34 -38.0(2)
C30 Fe2 C35 C34 36.9(6)
C36 Fe2 C35 C34 -119.2(3)
C32 Fe2 C35 C34 -81.8(2)
C29 Fe2 C35 C34 -170.3(3)
C34 C35 C36 C32 0.1(4)
Fe2 C35 C36 C32 -59.2(2)
C34 C35 C36 Fe2 59.2(2)
C33 C32 C36 C35 -0.2(4)
Fe2 C32 C36 C35 58.8(2)
C33 C32 C36 Fe2 -59.0(2)
C34 Fe2 C36 C35 -37.9(2)
C27 Fe2 C36 C35 70.3(2)
C28 Fe2 C36 C35 113.0(2)
C31 Fe2 C36 C35 31.3(6)
C33 Fe2 C36 C35 -82.0(2)
C30 Fe2 C36 C35 -166.2(3)
C32 Fe2 C36 C35 -119.7(3)
C29 Fe2 C36 C35 156.38(19)
C34 Fe2 C36 C32 81.8(2)
C27 Fe2 C36 C32 -170.0(2)
C35 Fe2 C36 C32 119.7(3)
C28 Fe2 C36 C32 -127.3(2)
C31 Fe2 C36 C32 151.0(5)
C33 Fe2 C36 C32 37.7(2)
C30 Fe2 C36 C32 -46.5(4)
C29 Fe2 C36 C32 -83.9(2)
C16 C15 N1 N2 2.1(5)
C16 C15 N1 Ni1 -177.5(3)
O2 Ni1 N1 C15 2.2(3)
O1 Ni1 N1 C15 -175.9(3)
N3 Ni1 N1 C15 77.5(17)
O2 Ni1 N1 N2 -177.4(2)
O1 Ni1 N1 N2 4.5(2)
N3 Ni1 N1 N2 -102.1(16)
O1 C1 N2 N1 1.1(4)
C2 C1 N2 N1 -178.8(3)
C15 N1 N2 C1 176.2(3)
Ni1 N1 N2 C1 -4.2(3)
C27 C26 N3 N4 0.9(5)
C27 C26 N3 Ni1 -173.5(2)
O2 Ni1 N3 C26 173.3(3)
O1 Ni1 N3 C26 -8.5(3)
N1 Ni1 N3 C26 97.6(17)
O2 Ni1 N3 N4 -1.31(19)
O1 Ni1 N3 N4 176.86(19)
N1 Ni1 N3 N4 -77.0(17)
O2 C8 N4 N3 -0.3(4)
C9 C8 N4 N3 178.9(2)
C26 N3 N4 C8 -174.0(3)
Ni1 N3 N4 C8 1.2(3)
N2 C1 O1 Ni1 2.4(4)
C2 C1 O1 Ni1 -177.6(2)
O2 Ni1 O1 C1 -59(2)
N1 Ni1 O1 C1 -3.7(2)
N3 Ni1 O1 C1 172.6(2)
N4 C8 O2 Ni1 -0.7(4)
C9 C8 O2 Ni1 -180.0(2)
O1 Ni1 O2 C8 -128(2)
N1 Ni1 O2 C8 177.4(2)
N3 Ni1 O2 C8 1.1(2)
